data_4062626
_journal_name_full Organometallics
_journal_paper_doi 10.1021/om034363u
_journal_year 2004
_chemical_formula_sum 'C27 H27 I N2 Ni'
_chemical_formula_weight 565.12
_space_group_IT_number 2
_symmetry_cell_setting triclinic
_symmetry_space_group_name_Hall '-P 1'
_symmetry_space_group_name_H-M 'P -1'
_cell_angle_alpha 78.76(12)
_cell_angle_beta 78.19(12)
_cell_angle_gamma 80.52(9)
_cell_formula_units_Z 2
_cell_length_a 8.854(13)
_cell_length_b 11.312(13)
_cell_length_c 12.50(2)
_cell_measurement_temperature 173(2)
_cell_volume 1192(3)
_diffrn_ambient_temperature 173(2)
_exptl_crystal_density_diffrn 1.574
_cod_database_code 4062626

loop_
_symmetry_equiv_pos_as_xyz
'x, y, z'
'-x, -y, -z'

loop_
_atom_site_label
_atom_site_type_symbol
_atom_site_fract_x
_atom_site_fract_y
_atom_site_fract_z
_atom_site_U_iso_or_equiv
_atom_site_adp_type
_atom_site_occupancy
_atom_site_symmetry_multiplicity
_atom_site_calc_flag
_atom_site_refinement_flags
_atom_site_disorder_assembly
_atom_site_disorder_group
I1 I 0.40825(3) 0.71067(3) 0.38474(2) 0.03750(10) Uani 1 1 d . . .
Ni1 Ni 0.20010(5) 0.67154(4) 0.29531(4) 0.01962(12) Uani 1 1 d . . .
N1 N 0.0827(3) 0.5700(2) 0.2477(2) 0.0182(7) Uani 1 1 d . . .
N2 N 0.0287(3) 0.6673(2) 0.4228(3) 0.0205(7) Uani 1 1 d . . .
C1 C 0.3111(4) 0.7217(3) 0.1518(3) 0.0207(8) Uani 1 1 d . . .
C2 C 0.4507(4) 0.6722(3) 0.0924(3) 0.0279(9) Uani 1 1 d . . .
H2A H 0.5090 0.6020 0.1265 0.034 Uiso 1 1 calc R . .
C3 C 0.5051(4) 0.7239(4) -0.0154(4) 0.0322(10) Uani 1 1 d . . .
H3A H 0.6002 0.6889 -0.0545 0.039 Uiso 1 1 calc R . .
C4 C 0.4225(5) 0.8259(4) -0.0667(3) 0.0328(10) Uani 1 1 d . . .
H4A H 0.4602 0.8612 -0.1408 0.039 Uiso 1 1 calc R . .
C5 C 0.2846(5) 0.8758(3) -0.0091(3) 0.0287(9) Uani 1 1 d . . .
H5A H 0.2271 0.9458 -0.0442 0.034 Uiso 1 1 calc R . .
C6 C 0.2282(4) 0.8254(3) 0.0998(3) 0.0205(8) Uani 1 1 d . . .
C7 C 0.0821(4) 0.8821(3) 0.1665(3) 0.0211(8) Uani 1 1 d . . .
C8 C -0.0649(4) 0.8531(3) 0.1633(3) 0.0217(8) Uani 1 1 d . . .
C9 C -0.1934(4) 0.8928(3) 0.2387(3) 0.0264(9) Uani 1 1 d . . .
H9A H -0.2920 0.8705 0.2378 0.032 Uiso 1 1 calc R . .
C10 C -0.1824(5) 0.9632(3) 0.3144(3) 0.0302(10) Uani 1 1 d . . .
C11 C -0.0389(5) 0.9992(3) 0.3109(4) 0.0323(10) Uani 1 1 d . . .
H11A H -0.0304 1.0517 0.3596 0.039 Uiso 1 1 calc R . .
C12 C 0.0931(4) 0.9605(3) 0.2379(3) 0.0275(9) Uani 1 1 d . . .
C13 C -0.0880(5) 0.7830(4) 0.0776(3) 0.0313(10) Uani 1 1 d . . .
H13A H -0.1823 0.7435 0.1048 0.047 Uiso 1 1 calc R . .
H13B H 0.0021 0.7212 0.0643 0.047 Uiso 1 1 calc R . .
H13C H -0.0986 0.8390 0.0083 0.047 Uiso 1 1 calc R . .
C14 C 0.2461(5) 1.0080(4) 0.2327(4) 0.0392(11) Uani 1 1 d . . .
H14A H 0.2505 1.0262 0.3054 0.059 Uiso 1 1 calc R . .
H14B H 0.2533 1.0821 0.1773 0.059 Uiso 1 1 calc R . .
H14C H 0.3331 0.9462 0.2121 0.059 Uiso 1 1 calc R . .
C15 C -0.3221(5) 1.0019(4) 0.3981(4) 0.0447(12) Uani 1 1 d . . .
H15A H -0.4115 1.0323 0.3609 0.067 Uiso 1 1 calc R . .
H15B H -0.2986 1.0663 0.4320 0.067 Uiso 1 1 calc R . .
H15C H -0.3467 0.9321 0.4557 0.067 Uiso 1 1 calc R . .
C16 C 0.1286(4) 0.5103(3) 0.1614(3) 0.0227(8) Uani 1 1 d . . .
H16A H 0.2258 0.5226 0.1148 0.027 Uiso 1 1 calc R . .
C17 C 0.0414(4) 0.4318(3) 0.1370(3) 0.0252(9) Uani 1 1 d . . .
H17A H 0.0801 0.3898 0.0761 0.030 Uiso 1 1 calc R . .
C18 C -0.1034(4) 0.4143(3) 0.2019(3) 0.0256(9) Uani 1 1 d . . .
C19 C -0.1504(4) 0.4751(3) 0.2914(3) 0.0242(9) Uani 1 1 d . . .
H19A H -0.2489 0.4661 0.3373 0.029 Uiso 1 1 calc R . .
C20 C -0.0550(4) 0.5492(3) 0.3148(3) 0.0193(8) Uani 1 1 d . . .
C21 C -0.2022(5) 0.3306(4) 0.1773(4) 0.0449(12) Uani 1 1 d . . .
H21A H -0.2967 0.3268 0.2339 0.067 Uiso 1 1 calc R . .
H21B H -0.1436 0.2491 0.1778 0.067 Uiso 1 1 calc R . .
H21C H -0.2307 0.3612 0.1043 0.067 Uiso 1 1 calc R . .
C22 C -0.0893(4) 0.6100(3) 0.4123(3) 0.0174(8) Uani 1 1 d . . .
C23 C -0.2252(4) 0.6076(3) 0.4890(3) 0.0209(8) Uani 1 1 d . . .
H23A H -0.3036 0.5637 0.4807 0.025 Uiso 1 1 calc R . .
C24 C -0.2489(4) 0.6683(3) 0.5779(3) 0.0220(8) Uani 1 1 d . . .
C25 C -0.1302(4) 0.7306(3) 0.5851(3) 0.0259(9) Uani 1 1 d . . .
H25A H -0.1422 0.7758 0.6435 0.031 Uiso 1 1 calc R . .
C26 C 0.0050(4) 0.7274(3) 0.5080(3) 0.0261(9) Uani 1 1 d . . .
H26A H 0.0853 0.7698 0.5157 0.031 Uiso 1 1 calc R . .
C27 C -0.3972(4) 0.6662(4) 0.6619(3) 0.0334(10) Uani 1 1 d . . .
H27A H -0.3897 0.7082 0.7218 0.050 Uiso 1 1 calc R . .
H27B H -0.4136 0.5817 0.6926 0.050 Uiso 1 1 calc R . .
H27C H -0.4849 0.7072 0.6262 0.050 Uiso 1 1 calc R . .

loop_
_atom_site_aniso_label
_atom_site_aniso_U_11
_atom_site_aniso_U_22
_atom_site_aniso_U_33
_atom_site_aniso_U_23
_atom_site_aniso_U_13
_atom_site_aniso_U_12
I1 0.02866(17) 0.0525(2) 0.03678(19) -0.00628(14) -0.01311(13) -0.01311(13)
Ni1 0.0173(3) 0.0236(3) 0.0180(3) -0.0024(2) -0.0026(2) -0.0044(2)
N1 0.0153(16) 0.0200(15) 0.0179(17) -0.0028(13) -0.0011(13) -0.0010(12)
N2 0.0231(17) 0.0206(16) 0.0176(17) -0.0009(13) -0.0058(14) -0.0022(13)
C1 0.0173(19) 0.0240(19) 0.022(2) -0.0054(17) -0.0028(16) -0.0051(15)
C2 0.020(2) 0.029(2) 0.034(2) -0.0097(19) -0.0017(18) 0.0006(17)
C3 0.019(2) 0.045(3) 0.034(3) -0.019(2) 0.0053(19) -0.0052(19)
C4 0.033(2) 0.040(2) 0.023(2) -0.007(2) 0.0101(19) -0.015(2)
C5 0.036(2) 0.027(2) 0.021(2) -0.0005(18) -0.0018(19) -0.0073(18)
C6 0.021(2) 0.0209(19) 0.020(2) -0.0062(16) -0.0008(16) -0.0064(15)
C7 0.025(2) 0.0159(18) 0.018(2) 0.0025(16) 0.0012(16) -0.0020(15)
C8 0.025(2) 0.0189(18) 0.019(2) 0.0008(16) -0.0060(17) 0.0015(16)
C9 0.020(2) 0.026(2) 0.028(2) 0.0008(18) -0.0009(17) 0.0012(16)
C10 0.032(2) 0.023(2) 0.028(2) -0.0035(18) 0.0038(19) 0.0060(18)
C11 0.038(3) 0.022(2) 0.034(3) -0.0126(19) 0.006(2) -0.0010(18)
C12 0.029(2) 0.023(2) 0.029(2) -0.0060(18) 0.0015(18) -0.0057(17)
C13 0.029(2) 0.038(2) 0.028(2) -0.008(2) -0.0091(19) 0.0002(19)
C14 0.040(3) 0.032(2) 0.049(3) -0.021(2) 0.005(2) -0.014(2)
C15 0.040(3) 0.044(3) 0.040(3) -0.009(2) 0.013(2) 0.003(2)
C16 0.020(2) 0.027(2) 0.019(2) -0.0046(17) -0.0001(16) 0.0001(16)
C17 0.023(2) 0.032(2) 0.023(2) -0.0140(18) -0.0044(17) -0.0004(17)
C18 0.021(2) 0.031(2) 0.029(2) -0.0109(19) -0.0040(17) -0.0066(17)
C19 0.018(2) 0.031(2) 0.024(2) -0.0086(18) 0.0024(16) -0.0056(16)
C20 0.0176(19) 0.0192(18) 0.018(2) 0.0010(16) -0.0023(16) 0.0014(15)
C21 0.036(3) 0.062(3) 0.046(3) -0.032(3) 0.006(2) -0.021(2)
C22 0.0173(19) 0.0182(18) 0.0152(19) -0.0004(15) -0.0049(15) 0.0018(15)
C23 0.0173(19) 0.0229(19) 0.022(2) -0.0016(16) -0.0055(16) -0.0010(15)
C24 0.023(2) 0.0226(19) 0.017(2) 0.0000(16) -0.0040(16) 0.0056(16)
C25 0.035(2) 0.023(2) 0.019(2) -0.0114(17) -0.0010(18) 0.0025(17)
C26 0.028(2) 0.032(2) 0.021(2) -0.0085(18) -0.0042(18) -0.0079(18)
C27 0.029(2) 0.045(3) 0.023(2) -0.009(2) 0.0021(19) 0.0018(19)

loop_
_geom_bond_atom_site_label_1
_geom_bond_atom_site_label_2
_geom_bond_distance
_geom_bond_site_symmetry_2
_geom_bond_publ_flag
I1 Ni1 2.480(3) . ?
Ni1 C1 1.890(5) . ?
Ni1 N1 1.916(3) . ?
Ni1 N2 1.962(5) . ?
N1 C16 1.341(5) . ?
N1 C20 1.358(5) . ?
N2 C26 1.335(5) . ?
N2 C22 1.358(4) . ?
C1 C6 1.397(5) . ?
C1 C2 1.397(5) . ?
C2 C3 1.382(6) . ?
C3 C4 1.379(6) . ?
C4 C5 1.378(6) . ?
C5 C6 1.394(6) . ?
C6 C7 1.508(5) . ?
C7 C12 1.402(5) . ?
C7 C8 1.404(5) . ?
C8 C9 1.394(6) . ?
C8 C13 1.513(5) . ?
C9 C10 1.378(6) . ?
C10 C11 1.387(6) . ?
C10 C15 1.512(6) . ?
C11 C12 1.393(6) . ?
C12 C14 1.523(5) . ?
C16 C17 1.380(5) . ?
C17 C18 1.392(5) . ?
C18 C19 1.383(5) . ?
C18 C21 1.501(5) . ?
C19 C20 1.390(5) . ?
C20 C22 1.468(5) . ?
C22 C23 1.378(5) . ?
C23 C24 1.380(5) . ?
C24 C25 1.385(5) . ?
C24 C27 1.505(6) . ?
C25 C26 1.375(6) . ?
